data_7714742
loop_
_publ_author_name
'Galimova, Milyausha F.'
'Zueva, Ekaterina M.'
'Petrova, Maria M.'
'Dobrynin, Alexey B.'
'Kolesnikov, Ilya E.'
'Musina, Elvira I.'
'Musin, Rustem R.'
'Karasik, Andrey A.'
'Sinyashin, Oleg G.'

_publ_section_title
;
 Design of luminescent complexes with different
 Cu<sub>4</sub>I<sub>4</sub> cores based on pyridyl phenoxarsines.
;
_journal_issue 3
_journal_name_full 'Dalton transactions (Cambridge, England : 2003)'
_journal_page_first 1087
_journal_page_last 1098
_journal_paper_doi 10.1039/d3dt03273f
_journal_volume 53
_journal_year 2024
_chemical_formula_moiety 'C18 H14 As N O'
_chemical_formula_sum 'C18 H14 As N O'
_chemical_formula_weight 335.22
_space_group_crystal_system monoclinic
_space_group_IT_number 14
_space_group_name_Hall '-P 2yn'
_space_group_name_H-M_alt 'P 1 21/n 1'
_atom_sites_solution_hydrogens geom
_atom_sites_solution_primary dual
_atom_sites_solution_secondary difmap
_audit_creation_method SHELXL-2018/3
_audit_update_record
;
2023-07-07 deposited with the CCDC.	2023-12-05 downloaded from the CCDC.
;
_cell_angle_alpha 90
_cell_angle_beta 90.2700(10)
_cell_angle_gamma 90
_cell_formula_units_Z 8
_cell_length_a 11.7742(2)
_cell_length_b 18.4805(2)
_cell_length_c 13.5881(2)
_cell_measurement_reflns_used 14015
_cell_measurement_temperature 130(2)
_cell_measurement_theta_max 31.9060
_cell_measurement_theta_min 2.0350
_cell_volume 2956.64(7)
_computing_cell_refinement 'CrysAlisPro 1.171.40.53 (Rigaku OD, 2019)'
_computing_data_collection 'CrysAlisPro 1.171.40.53 (Rigaku OD, 2019)'
_computing_data_reduction 'CrysAlisPro 1.171.40.53 (Rigaku OD, 2019)'
_computing_molecular_graphics
;
 ORTEP3 for Windows
 L. J. Farrugia, J. Appl. Crystallogr. 1997, 30, 565.
 or
 DIAMOND Version 4.5.3
 K. Brandenburg, Crystal Impact GbR, Bonn, Germany
;
_computing_publication_material
;
 WINGX
 L.J. Farrugia,
 J. Appl. Cryst., 2012, 45, 849-854.
;
_computing_structure_refinement 'SHELXL-2018/3 (Sheldrick, 2018)'
_computing_structure_solution SHELXT-2018-2
_diffrn_ambient_temperature 130(2)
_diffrn_detector_area_resol_mean 16.3560
_diffrn_measured_fraction_theta_full 0.999
_diffrn_measured_fraction_theta_max 0.934
_diffrn_measurement_device_type 'Xcalibur, Sapphire3, Gemini'
_diffrn_measurement_method '\w scans'
_diffrn_radiation_type MoK\a
_diffrn_radiation_wavelength 0.71073
_diffrn_reflns_av_R_equivalents 0.0368
_diffrn_reflns_av_unetI/netI 0.0313
_diffrn_reflns_Laue_measured_fraction_full 0.999
_diffrn_reflns_Laue_measured_fraction_max 0.934
_diffrn_reflns_limit_h_max 16
_diffrn_reflns_limit_h_min -17
_diffrn_reflns_limit_k_max 27
_diffrn_reflns_limit_k_min -26
_diffrn_reflns_limit_l_max 19
_diffrn_reflns_limit_l_min -20
_diffrn_reflns_number 44419
_diffrn_reflns_point_group_measured_fraction_full 0.999
_diffrn_reflns_point_group_measured_fraction_max 0.934
_diffrn_reflns_theta_full 30.510
_diffrn_reflns_theta_max 32.424
_diffrn_reflns_theta_min 1.860
_diffrn_source 'fine-focus sealed X-ray tube'
_exptl_absorpt_coefficient_mu 2.297
_exptl_absorpt_correction_T_max 1.00000
_exptl_absorpt_correction_T_min 0.71758
_exptl_absorpt_correction_type multi-scan
_exptl_absorpt_process_details
;
CrysAlisPro 1.171.40.53 (Rigaku Oxford Diffraction, 2019)
Empirical absorption correction using spherical harmonics,
 implemented in SCALE3 ABSPACK scaling algorithm.
;
_exptl_crystal_colour 'clear colourless'
_exptl_crystal_density_diffrn 1.506
_exptl_crystal_description prism
_exptl_crystal_F_000 1360
_exptl_crystal_size_max 0.40
_exptl_crystal_size_mid 0.30
_exptl_crystal_size_min 0.20
_refine_diff_density_max 0.489
_refine_diff_density_min -0.572
_refine_diff_density_rms 0.072
_refine_ls_extinction_method none
_refine_ls_goodness_of_fit_ref 1.056
_refine_ls_hydrogen_treatment constr
_refine_ls_matrix_type full
_refine_ls_number_parameters 381
_refine_ls_number_reflns 9928
_refine_ls_number_restraints 0
_refine_ls_restrained_S_all 1.056
_refine_ls_R_factor_all 0.0507
_refine_ls_R_factor_gt 0.0329
_refine_ls_shift/su_max 0.002
_refine_ls_shift/su_mean 0.000
_refine_ls_structure_factor_coef Fsqd
_refine_ls_weighting_details 'w=1/[\s^2^(Fo^2^)+(0.0326P)^2^+1.3580P] where P=(Fo^2^+2Fc^2^)/3'
_refine_ls_weighting_scheme calc
_refine_ls_wR_factor_gt 0.0734
_refine_ls_wR_factor_ref 0.0814
_reflns_Friedel_coverage 0.000
_reflns_number_gt 7661
_reflns_number_total 9928
_reflns_threshold_expression 'I > 2\s(I)'
_cod_data_source_file d3dt03273f2.cif
_cod_data_source_block comp4_x3180fin
_cod_depositor_comments 'Adding full bibliography for 7714737--7714744.cif.'
_cod_original_sg_symbol_H-M 'P 21/n'
_cod_database_code 7714742
_shelx_shelxl_version_number 2018/3
_shelx_space_group_comment
;
The symmetry employed for this shelxl refinement is uniquely defined
by the following loop, which should always be used as a source of
symmetry information in preference to the above space-group names.
They are only intended as comments.
;

loop_
_space_group_symop_operation_xyz
'x, y, z'
'-x+1/2, y+1/2, -z+1/2'
'-x, -y, -z'
'x-1/2, -y-1/2, z-1/2'

loop_
_atom_site_label
_atom_site_type_symbol
_atom_site_fract_x
_atom_site_fract_y
_atom_site_fract_z
_atom_site_U_iso_or_equiv
_atom_site_adp_type
_atom_site_occupancy
_atom_site_site_symmetry_order
_atom_site_calc_flag
_atom_site_refinement_flags_posn
_atom_site_refinement_flags_adp
_atom_site_refinement_flags_occupancy
_atom_site_disorder_assembly
_atom_site_disorder_group
As1 As 0.10804(2) 0.66001(2) 0.30473(2) 0.02297(5) Uani 1 1 d . . . . .
As2 As 0.43183(2) 0.58975(2) 0.71220(2) 0.02593(5) Uani 1 1 d . . . . .
O1 O 0.38012(12) 0.63726(8) 0.33728(11) 0.0359(3) Uani 1 1 d . . . . .
O2 O 0.15743(11) 0.57725(7) 0.69900(10) 0.0277(3) Uani 1 1 d . . . . .
N1 N 0.06474(15) 0.66001(9) 0.10575(12) 0.0338(4) Uani 1 1 d . . . . .
N2 N 0.45876(16) 0.58202(10) 0.91412(13) 0.0387(4) Uani 1 1 d . . . . .
C1 C 0.23409(15) 0.72629(9) 0.29435(12) 0.0248(3) Uani 1 1 d . . . . .
C2 C 0.21247(19) 0.79815(10) 0.26878(14) 0.0337(4) Uani 1 1 d . . . . .
H2 H 0.136277 0.813209 0.257993 0.040 Uiso 1 1 calc R U . . .
C3 C 0.2992(2) 0.84783(12) 0.25879(15) 0.0442(6) Uani 1 1 d . . . . .
H3 H 0.282873 0.896392 0.240638 0.053 Uiso 1 1 calc R U . . .
C4 C 0.4100(2) 0.82612(13) 0.27550(15) 0.0454(6) Uani 1 1 d . . . . .
H4 H 0.470245 0.859940 0.268761 0.054 Uiso 1 1 calc R U . . .
C5 C 0.43351(18) 0.75560(13) 0.30190(14) 0.0391(5) Uani 1 1 d . . . . .
H5 H 0.509750 0.740932 0.313415 0.047 Uiso 1 1 calc R U . . .
C6 C 0.34556(16) 0.70607(10) 0.31163(13) 0.0283(4) Uani 1 1 d . . . . .
C7 C 0.30977(17) 0.58693(10) 0.38068(13) 0.0291(4) Uani 1 1 d . . . . .
C8 C 0.3673(2) 0.53132(12) 0.42919(15) 0.0395(5) Uani 1 1 d . . . . .
H8 H 0.447983 0.531362 0.431937 0.047 Uiso 1 1 calc R U . . .
C9 C 0.3071(2) 0.47640(12) 0.47307(15) 0.0450(6) Uani 1 1 d . . . . .
H9 H 0.346384 0.438190 0.505266 0.054 Uiso 1 1 calc R U . . .
C10 C 0.1898(2) 0.47643(11) 0.47064(14) 0.0414(5) Uani 1 1 d . . . . .
H10 H 0.148233 0.438867 0.501770 0.050 Uiso 1 1 calc R U . . .
C11 C 0.13378(19) 0.53182(10) 0.42233(14) 0.0334(4) Uani 1 1 d . . . . .
H11 H 0.053102 0.532105 0.421026 0.040 Uiso 1 1 calc R U . . .
C12 C 0.19277(16) 0.58725(9) 0.37550(12) 0.0253(3) Uani 1 1 d . . . . .
C13 C 0.12015(15) 0.61919(9) 0.17126(12) 0.0230(3) Uani 1 1 d . . . . .
C14 C 0.17614(15) 0.55591(9) 0.14665(13) 0.0254(3) Uani 1 1 d . . . . .
H14 H 0.214599 0.528836 0.196018 0.030 Uiso 1 1 calc R U . . .
C15 C 0.17606(16) 0.53197(10) 0.04948(13) 0.0286(4) Uani 1 1 d . . . . .
C16 C 0.11811(19) 0.57392(12) -0.01820(14) 0.0354(4) Uani 1 1 d . . . . .
H16 H 0.114879 0.559850 -0.085399 0.042 Uiso 1 1 calc R U . . .
C17 C 0.0649(2) 0.63647(13) 0.01253(15) 0.0411(5) Uani 1 1 d . . . . .
H17 H 0.025950 0.664578 -0.035455 0.049 Uiso 1 1 calc R U . . .
C18 C 0.2367(2) 0.46444(11) 0.01919(16) 0.0421(5) Uani 1 1 d . . . . .
H18A H 0.182513 0.424261 0.015781 0.063 Uiso 1 1 calc R U . . .
H18B H 0.296157 0.453155 0.067527 0.063 Uiso 1 1 calc R U . . .
H18C H 0.271186 0.471675 -0.045572 0.063 Uiso 1 1 calc R U . . .
C19 C 0.33183(15) 0.50749(9) 0.72686(12) 0.0230(3) Uani 1 1 d . . . . .
C20 C 0.37745(16) 0.43970(10) 0.74949(13) 0.0281(4) Uani 1 1 d . . . . .
H20 H 0.457570 0.433764 0.751620 0.034 Uiso 1 1 calc R U . . .
C21 C 0.30801(18) 0.38102(10) 0.76886(14) 0.0310(4) Uani 1 1 d . . . . .
H21 H 0.340202 0.335213 0.784126 0.037 Uiso 1 1 calc R U . . .
C22 C 0.19131(18) 0.38963(10) 0.76580(14) 0.0311(4) Uani 1 1 d . . . . .
H22 H 0.143123 0.349837 0.780255 0.037 Uiso 1 1 calc R U . . .
C23 C 0.14482(16) 0.45577(10) 0.74184(13) 0.0272(4) Uani 1 1 d . . . . .
H23 H 0.064667 0.461459 0.739472 0.033 Uiso 1 1 calc R U . . .
C24 C 0.21511(15) 0.51413(9) 0.72115(12) 0.0224(3) Uani 1 1 d . . . . .
C25 C 0.20577(16) 0.63334(9) 0.64634(12) 0.0244(3) Uani 1 1 d . . . . .
C26 C 0.12813(17) 0.67657(10) 0.59655(13) 0.0297(4) Uani 1 1 d . . . . .
H26 H 0.049437 0.665311 0.598138 0.036 Uiso 1 1 calc R U . . .
C27 C 0.16623(19) 0.73646(10) 0.54432(13) 0.0337(4) Uani 1 1 d . . . . .
H27 H 0.113434 0.766417 0.510405 0.040 Uiso 1 1 calc R U . . .
C28 C 0.2805(2) 0.75241(10) 0.54170(13) 0.0345(4) Uani 1 1 d . . . . .
H28 H 0.306459 0.793489 0.506288 0.041 Uiso 1 1 calc R U . . .
C29 C 0.35714(18) 0.70873(10) 0.59048(13) 0.0304(4) Uani 1 1 d . . . . .
H29 H 0.435883 0.719661 0.587445 0.036 Uiso 1 1 calc R U . . .
C30 C 0.32089(16) 0.64846(9) 0.64449(12) 0.0250(3) Uani 1 1 d . . . . .
C31 C 0.40995(16) 0.62539(10) 0.84704(13) 0.0279(4) Uani 1 1 d . . . . .
C32 C 0.35450(18) 0.68871(10) 0.87056(14) 0.0317(4) Uani 1 1 d . . . . .
H32 H 0.322229 0.717969 0.820198 0.038 Uiso 1 1 calc R U . . .
C33 C 0.3462(2) 0.70948(11) 0.96907(15) 0.0389(5) Uani 1 1 d . . . . .
C34 C 0.3954(2) 0.66396(13) 1.03809(15) 0.0439(6) Uani 1 1 d . . . . .
H34 H 0.391965 0.675650 1.106094 0.053 Uiso 1 1 calc R U . . .
C35 C 0.4491(2) 0.60207(14) 1.00815(16) 0.0460(6) Uani 1 1 d . . . . .
H35 H 0.481381 0.571601 1.057154 0.055 Uiso 1 1 calc R U . . .
C36 C 0.2851(3) 0.77774(13) 0.99692(19) 0.0630(8) Uani 1 1 d . . . . .
H36A H 0.207412 0.766022 1.016975 0.095 Uiso 1 1 calc R U . . .
H36B H 0.282863 0.810562 0.940296 0.095 Uiso 1 1 calc R U . . .
H36C H 0.325178 0.801191 1.051663 0.095 Uiso 1 1 calc R U . . .

loop_
_atom_site_aniso_label
_atom_site_aniso_U_11
_atom_site_aniso_U_22
_atom_site_aniso_U_33
_atom_site_aniso_U_23
_atom_site_aniso_U_13
_atom_site_aniso_U_12
As1 0.02200(9) 0.02313(9) 0.02377(9) -0.00151(6) 0.00021(6) 0.00260(7)
As2 0.02218(9) 0.02783(9) 0.02781(9) -0.00117(7) 0.00355(7) -0.00328(7)
O1 0.0244(6) 0.0417(8) 0.0415(8) 0.0006(6) 0.0035(6) 0.0073(6)
O2 0.0237(6) 0.0255(6) 0.0341(7) 0.0069(5) 0.0048(5) 0.0014(5)
N1 0.0370(9) 0.0361(9) 0.0281(8) 0.0004(7) -0.0078(7) 0.0085(7)
N2 0.0364(9) 0.0454(10) 0.0343(9) 0.0030(8) -0.0102(7) -0.0035(8)
C1 0.0289(9) 0.0260(8) 0.0194(7) -0.0032(6) 0.0002(6) -0.0034(7)
C2 0.0488(12) 0.0254(9) 0.0269(9) -0.0007(7) 0.0012(8) 0.0000(8)
C3 0.0729(17) 0.0296(10) 0.0301(10) -0.0032(8) 0.0067(10) -0.0128(10)
C4 0.0612(15) 0.0471(13) 0.0280(10) -0.0115(9) 0.0115(10) -0.0293(12)
C5 0.0331(10) 0.0561(13) 0.0281(9) -0.0139(9) 0.0066(8) -0.0146(10)
C6 0.0291(9) 0.0336(9) 0.0222(8) -0.0062(7) 0.0030(7) -0.0017(7)
C7 0.0346(10) 0.0301(9) 0.0226(8) -0.0037(7) -0.0018(7) 0.0092(8)
C8 0.0472(12) 0.0427(12) 0.0287(9) -0.0069(8) -0.0073(9) 0.0205(10)
C9 0.0758(17) 0.0316(10) 0.0275(10) -0.0011(8) -0.0081(10) 0.0220(11)
C10 0.0721(17) 0.0265(9) 0.0255(9) 0.0003(7) 0.0028(10) 0.0025(10)
C11 0.0463(12) 0.0292(9) 0.0248(8) -0.0014(7) 0.0020(8) -0.0013(8)
C12 0.0338(9) 0.0237(8) 0.0185(7) -0.0017(6) 0.0003(7) 0.0052(7)
C13 0.0225(8) 0.0238(8) 0.0226(7) -0.0016(6) -0.0020(6) -0.0017(6)
C14 0.0290(9) 0.0227(8) 0.0245(8) 0.0010(6) -0.0010(7) -0.0005(7)
C15 0.0316(9) 0.0272(9) 0.0272(8) -0.0030(7) 0.0023(7) -0.0055(7)
C16 0.0418(11) 0.0402(11) 0.0240(9) -0.0045(8) -0.0041(8) -0.0022(9)
C17 0.0490(13) 0.0473(12) 0.0270(9) 0.0018(9) -0.0111(9) 0.0099(10)
C18 0.0608(15) 0.0306(10) 0.0348(10) -0.0082(8) 0.0052(10) 0.0037(10)
C19 0.0240(8) 0.0238(8) 0.0212(7) -0.0014(6) 0.0021(6) -0.0021(6)
C20 0.0297(9) 0.0296(9) 0.0250(8) -0.0003(7) 0.0025(7) 0.0044(7)
C21 0.0419(11) 0.0231(8) 0.0280(9) 0.0028(7) 0.0014(8) 0.0047(8)
C22 0.0419(11) 0.0237(8) 0.0277(9) 0.0008(7) 0.0000(8) -0.0065(8)
C23 0.0278(9) 0.0287(9) 0.0252(8) 0.0022(7) -0.0001(7) -0.0059(7)
C24 0.0265(8) 0.0217(7) 0.0190(7) 0.0001(6) -0.0005(6) -0.0007(6)
C25 0.0315(9) 0.0203(7) 0.0214(7) -0.0011(6) 0.0049(7) 0.0008(7)
C26 0.0346(10) 0.0291(9) 0.0254(8) -0.0014(7) 0.0037(7) 0.0057(8)
C27 0.0516(12) 0.0247(9) 0.0247(8) -0.0003(7) 0.0030(8) 0.0103(8)
C28 0.0571(13) 0.0225(8) 0.0240(8) -0.0012(7) 0.0076(8) -0.0020(8)
C29 0.0409(11) 0.0254(8) 0.0250(8) -0.0036(7) 0.0057(8) -0.0077(8)
C30 0.0329(9) 0.0222(8) 0.0200(7) -0.0034(6) 0.0040(7) -0.0019(7)
C31 0.0268(9) 0.0305(9) 0.0262(8) -0.0016(7) -0.0028(7) -0.0090(7)
C32 0.0420(11) 0.0269(9) 0.0263(9) -0.0008(7) 0.0004(8) -0.0099(8)
C33 0.0535(13) 0.0335(10) 0.0299(9) -0.0054(8) 0.0046(9) -0.0185(9)
C34 0.0551(14) 0.0526(13) 0.0240(9) -0.0029(9) -0.0042(9) -0.0254(11)
C35 0.0485(13) 0.0582(15) 0.0312(10) 0.0066(10) -0.0140(10) -0.0131(11)
C36 0.109(3) 0.0382(13) 0.0416(13) -0.0151(10) 0.0217(15) -0.0105(14)

loop_
_atom_type_symbol
_atom_type_description
_atom_type_scat_dispersion_real
_atom_type_scat_dispersion_imag
_atom_type_scat_source
As As 0.0499 2.0058 'International Tables Vol C Tables 4.2.6.8 and 6.1.1.4'
O O 0.0106 0.0060 'International Tables Vol C Tables 4.2.6.8 and 6.1.1.4'
N N 0.0061 0.0033 'International Tables Vol C Tables 4.2.6.8 and 6.1.1.4'
C C 0.0033 0.0016 'International Tables Vol C Tables 4.2.6.8 and 6.1.1.4'
H H 0.0000 0.0000 'International Tables Vol C Tables 4.2.6.8 and 6.1.1.4'

loop_
_geom_angle_atom_site_label_1
_geom_angle_atom_site_label_2
_geom_angle_atom_site_label_3
_geom_angle
_geom_angle_site_symmetry_1
_geom_angle_site_symmetry_3
_geom_angle_publ_flag
C12 As1 C1 94.74(8) . . ?
C12 As1 C13 98.77(7) . . ?
C1 As1 C13 96.70(7) . . ?
C30 As2 C19 94.60(7) . . ?
C30 As2 C31 99.49(7) . . ?
C19 As2 C31 94.87(7) . . ?
C6 O1 C7 123.54(15) . . ?
C24 O2 C25 122.82(14) . . ?
C13 N1 C17 116.37(17) . . ?
C35 N2 C31 116.5(2) . . ?
C6 C1 C2 118.09(18) . . ?
C6 C1 As1 123.05(14) . . ?
C2 C1 As1 118.85(15) . . ?
C3 C2 C1 121.6(2) . . ?
C3 C2 H2 119.2 . . ?
C1 C2 H2 119.2 . . ?
C2 C3 C4 119.3(2) . . ?
C2 C3 H3 120.4 . . ?
C4 C3 H3 120.4 . . ?
C5 C4 C3 120.3(2) . . ?
C5 C4 H4 119.8 . . ?
C3 C4 H4 119.8 . . ?
C4 C5 C6 119.9(2) . . ?
C4 C5 H5 120.0 . . ?
C6 C5 H5 120.0 . . ?
O1 C6 C1 124.77(17) . . ?
O1 C6 C5 114.36(18) . . ?
C1 C6 C5 120.86(19) . . ?
C12 C7 O1 125.23(16) . . ?
C12 C7 C8 120.69(19) . . ?
O1 C7 C8 114.04(19) . . ?
C9 C8 C7 119.8(2) . . ?
C9 C8 H8 120.1 . . ?
C7 C8 H8 120.1 . . ?
C8 C9 C10 120.48(19) . . ?
C8 C9 H9 119.8 . . ?
C10 C9 H9 119.8 . . ?
C9 C10 C11 119.1(2) . . ?
C9 C10 H10 120.4 . . ?
C11 C10 H10 120.4 . . ?
C10 C11 C12 121.6(2) . . ?
C10 C11 H11 119.2 . . ?
C12 C11 H11 119.2 . . ?
C7 C12 C11 118.27(17) . . ?
C7 C12 As1 122.87(14) . . ?
C11 C12 As1 118.85(15) . . ?
N1 C13 C14 123.24(16) . . ?
N1 C13 As1 111.11(13) . . ?
C14 C13 As1 125.63(13) . . ?
C13 C14 C15 119.96(17) . . ?
C13 C14 H14 120.0 . . ?
C15 C14 H14 120.0 . . ?
C16 C15 C14 116.82(18) . . ?
C16 C15 C18 121.34(18) . . ?
C14 C15 C18 121.84(18) . . ?
C17 C16 C15 119.49(18) . . ?
C17 C16 H16 120.3 . . ?
C15 C16 H16 120.3 . . ?
N1 C17 C16 124.11(19) . . ?
N1 C17 H17 117.9 . . ?
C16 C17 H17 117.9 . . ?
C15 C18 H18A 109.5 . . ?
C15 C18 H18B 109.5 . . ?
H18A C18 H18B 109.5 . . ?
C15 C18 H18C 109.5 . . ?
H18A C18 H18C 109.5 . . ?
H18B C18 H18C 109.5 . . ?
C24 C19 C20 118.25(16) . . ?
C24 C19 As2 122.03(13) . . ?
C20 C19 As2 119.61(14) . . ?
C21 C20 C19 121.18(18) . . ?
C21 C20 H20 119.4 . . ?
C19 C20 H20 119.4 . . ?
C22 C21 C20 119.44(17) . . ?
C22 C21 H21 120.3 . . ?
C20 C21 H21 120.3 . . ?
C23 C22 C21 120.18(18) . . ?
C23 C22 H22 119.9 . . ?
C21 C22 H22 119.9 . . ?
C22 C23 C24 120.02(18) . . ?
C22 C23 H23 120.0 . . ?
C24 C23 H23 120.0 . . ?
C19 C24 O2 125.08(15) . . ?
C19 C24 C23 120.88(16) . . ?
O2 C24 C23 114.00(15) . . ?
O2 C25 C30 124.47(16) . . ?
O2 C25 C26 114.32(17) . . ?
C30 C25 C26 121.17(17) . . ?
C25 C26 C27 119.59(19) . . ?
C25 C26 H26 120.2 . . ?
C27 C26 H26 120.2 . . ?
C28 C27 C26 120.06(19) . . ?
C28 C27 H27 120.0 . . ?
C26 C27 H27 120.0 . . ?
C27 C28 C29 119.96(18) . . ?
C27 C28 H28 120.0 . . ?
C29 C28 H28 120.0 . . ?
C28 C29 C30 121.14(19) . . ?
C28 C29 H29 119.4 . . ?
C30 C29 H29 119.4 . . ?
C25 C30 C29 118.07(17) . . ?
C25 C30 As2 122.60(13) . . ?
C29 C30 As2 119.32(15) . . ?
N2 C31 C32 123.49(17) . . ?
N2 C31 As2 112.07(15) . . ?
C32 C31 As2 124.40(14) . . ?
C31 C32 C33 119.40(19) . . ?
C31 C32 H32 120.3 . . ?
C33 C32 H32 120.3 . . ?
C34 C33 C32 116.8(2) . . ?
C34 C33 C36 122.6(2) . . ?
C32 C33 C36 120.5(2) . . ?
C35 C34 C33 119.9(2) . . ?
C35 C34 H34 120.1 . . ?
C33 C34 H34 120.1 . . ?
N2 C35 C34 123.9(2) . . ?
N2 C35 H35 118.1 . . ?
C34 C35 H35 118.1 . . ?
C33 C36 H36A 109.5 . . ?
C33 C36 H36B 109.5 . . ?
H36A C36 H36B 109.5 . . ?
C33 C36 H36C 109.5 . . ?
H36A C36 H36C 109.5 . . ?
H36B C36 H36C 109.5 . . ?

loop_
_geom_bond_atom_site_label_1
_geom_bond_atom_site_label_2
_geom_bond_distance
_geom_bond_site_symmetry_2
_geom_bond_publ_flag
As1 C12 1.9285(17) . ?
As1 C1 1.9300(18) . ?
As1 C13 1.9700(17) . ?
As2 C30 1.9283(19) . ?
As2 C19 1.9337(17) . ?
As2 C31 1.9651(18) . ?
O1 C6 1.379(2) . ?
O1 C7 1.380(2) . ?
O2 C24 1.382(2) . ?
O2 C25 1.383(2) . ?
N1 C13 1.335(2) . ?
N1 C17 1.339(3) . ?
N2 C35 1.336(3) . ?
N2 C31 1.341(3) . ?
C1 C6 1.384(3) . ?
C1 C2 1.396(3) . ?
C2 C3 1.380(3) . ?
C2 H2 0.9500 . ?
C3 C4 1.383(4) . ?
C3 H3 0.9500 . ?
C4 C5 1.379(3) . ?
C4 H4 0.9500 . ?
C5 C6 1.389(3) . ?
C5 H5 0.9500 . ?
C7 C12 1.379(3) . ?
C7 C8 1.395(3) . ?
C8 C9 1.376(3) . ?
C8 H8 0.9500 . ?
C9 C10 1.380(4) . ?
C9 H9 0.9500 . ?
C10 C11 1.382(3) . ?
C10 H10 0.9500 . ?
C11 C12 1.393(3) . ?
C11 H11 0.9500 . ?
C13 C14 1.384(2) . ?
C14 C15 1.393(2) . ?
C14 H14 0.9500 . ?
C15 C16 1.381(3) . ?
C15 C18 1.496(3) . ?
C16 C17 1.380(3) . ?
C16 H16 0.9500 . ?
C17 H17 0.9500 . ?
C18 H18A 0.9800 . ?
C18 H18B 0.9800 . ?
C18 H18C 0.9800 . ?
C19 C24 1.382(2) . ?
C19 C20 1.397(2) . ?
C20 C21 1.384(3) . ?
C20 H20 0.9500 . ?
C21 C22 1.384(3) . ?
C21 H21 0.9500 . ?
C22 C23 1.378(3) . ?
C22 H22 0.9500 . ?
C23 C24 1.389(2) . ?
C23 H23 0.9500 . ?
C25 C30 1.384(3) . ?
C25 C26 1.388(3) . ?
C26 C27 1.390(3) . ?
C26 H26 0.9500 . ?
C27 C28 1.378(3) . ?
C27 H27 0.9500 . ?
C28 C29 1.378(3) . ?
C28 H28 0.9500 . ?
C29 C30 1.401(2) . ?
C29 H29 0.9500 . ?
C31 C32 1.378(3) . ?
C32 C33 1.396(3) . ?
C32 H32 0.9500 . ?
C33 C34 1.385(3) . ?
C33 C36 1.502(3) . ?
C34 C35 1.370(4) . ?
C34 H34 0.9500 . ?
C35 H35 0.9500 . ?
C36 H36A 0.9800 . ?
C36 H36B 0.9800 . ?
C36 H36C 0.9800 . ?
